data_1503342
loop_
_publ_author_name
'Arico, Joseph W.'
'Calhoun, Amy K.'
'Salandria, Kerry J.'
'McLaughlin, Larry W.'

_publ_section_title
;
 Tetramethylsuccinimide as a directing/protecting group in purine
 glycosylations.
;
_journal_issue 1
_journal_name_full 'Organic letters'
_journal_page_first 120
_journal_page_last 122
_journal_paper_doi 10.1021/ol9025028
_journal_volume 12
_journal_year 2010
_chemical_formula_moiety '(C13 H16 N5 O2)+ Cl-'
_chemical_formula_sum 'C13 H16 Cl N5 O2'
_chemical_formula_weight 309.76
_chemical_melting_point ?
_chemical_name_systematic
; 
 ? 
;
_space_group_IT_number 14
_symmetry_cell_setting monoclinic
_symmetry_space_group_name_Hall '-P 2ybc'
_symmetry_space_group_name_H-M 'P 1 21/c 1'
_atom_sites_solution_hydrogens difmap
_atom_sites_solution_primary direct
_atom_sites_solution_secondary difmap
_audit_creation_method SHELXL-97
_cell_angle_alpha 90.00
_cell_angle_beta 99.395(7)
_cell_angle_gamma 90.00
_cell_formula_units_Z 4
_cell_length_a 14.705(8)
_cell_length_b 7.976(4)
_cell_length_c 12.332(7)
_cell_measurement_reflns_used 6204
_cell_measurement_temperature 173(2)
_cell_measurement_theta_max 28.51
_cell_measurement_theta_min 2.81
_cell_volume 1427.0(13)
_computing_cell_refinement 'SMART, SAINT'
_computing_data_collection SMART
_computing_data_reduction SAINT
_computing_molecular_graphics 'SHELXP-93 (Sheldrick, 1993)'
_computing_publication_material 'SHELXCIF-93 (Sheldrick, 1993)'
_computing_structure_refinement 'SHELXL-97 (Sheldrick, 1997)'
_computing_structure_solution 'SHELXS-97 (Sheldrick, 1990)'
_diffrn_ambient_temperature 173(2)
_diffrn_measured_fraction_theta_full 0.986
_diffrn_measured_fraction_theta_max 0.986
_diffrn_measurement_device_type 'Bruker SMART APEX CCD'
_diffrn_measurement_method '0.3 deg wide \w exposures'
_diffrn_radiation_monochromator graphite
_diffrn_radiation_source 'normal-focus sealed tube'
_diffrn_radiation_type MoK\a
_diffrn_radiation_wavelength 0.71073
_diffrn_reflns_av_R_equivalents 0.0000
_diffrn_reflns_av_sigmaI/netI 0.0364
_diffrn_reflns_limit_h_max 19
_diffrn_reflns_limit_h_min 0
_diffrn_reflns_limit_k_max 0
_diffrn_reflns_limit_k_min -10
_diffrn_reflns_limit_l_max 16
_diffrn_reflns_limit_l_min -16
_diffrn_reflns_number 3411
_diffrn_reflns_theta_full 28.00
_diffrn_reflns_theta_max 28.00
_diffrn_reflns_theta_min 2.81
_exptl_absorpt_coefficient_mu 0.280
_exptl_absorpt_correction_T_max 0.9861
_exptl_absorpt_correction_T_min 0.9698
_exptl_absorpt_correction_type multi-scan
_exptl_absorpt_process_details SADABS
_exptl_crystal_colour colorless
_exptl_crystal_density_diffrn 1.442
_exptl_crystal_density_meas ?
_exptl_crystal_density_method none
_exptl_crystal_description cube
_exptl_crystal_F_000 648
_exptl_crystal_size_max 0.11
_exptl_crystal_size_mid 0.07
_exptl_crystal_size_min 0.05
_refine_diff_density_max 0.468
_refine_diff_density_min -0.237
_refine_diff_density_rms 0.071
_refine_ls_extinction_coef na
_refine_ls_extinction_method none
_refine_ls_goodness_of_fit_ref 1.125
_refine_ls_hydrogen_treatment refxyz
_refine_ls_matrix_type full
_refine_ls_number_parameters 238
_refine_ls_number_reflns 3411
_refine_ls_number_restraints 16
_refine_ls_restrained_S_all 1.122
_refine_ls_R_factor_all 0.0697
_refine_ls_R_factor_gt 0.0560
_refine_ls_shift/su_max 0.001
_refine_ls_shift/su_mean 0.000
_refine_ls_structure_factor_coef Fsqd
_refine_ls_weighting_details 'calc w=1/[\s^2^(Fo^2^)+(0.0509P)^2^+1.3039P] where P=(Fo^2^+2Fc^2^)/3'
_refine_ls_weighting_scheme calc
_refine_ls_wR_factor_gt 0.1236
_refine_ls_wR_factor_ref 0.1288
_reflns_number_gt 2820
_reflns_number_total 3411
_reflns_threshold_expression >2sigma(I)
_cod_data_source_file ol9025028_si_001.cif
_cod_data_source_block C13H16ClN5O2
_cod_depositor_comments
;
The following automatic conversions were performed:

'_chemical_melting_point' value 'not measured' was changed to '?' -
the value is undefined or not given.

Automatic conversion script
Id: cif_fix_values 1715 2011-07-08 13:25:40Z adriana 

The following automatic conversions were performed:

'_exptl_crystal_density_meas' value 'not measured' was changed to '?'
- the value is perceived as not measured.

Automatic conversion script
Id: cif_fix_values 3008 2015-01-20 13:52:24Z robertas 
;
_cod_original_sg_symbol_H-M 'P 21/c'
_cod_database_code 1503342

loop_
_symmetry_equiv_pos_as_xyz
'x, y, z'
'-x, y+1/2, -z+1/2'
'-x, -y, -z'
'x, -y-1/2, z-1/2'

loop_
_atom_site_label
_atom_site_type_symbol
_atom_site_fract_x
_atom_site_fract_y
_atom_site_fract_z
_atom_site_U_iso_or_equiv
_atom_site_adp_type
_atom_site_occupancy
_atom_site_symmetry_multiplicity
_atom_site_calc_flag
_atom_site_refinement_flags
Cl1 Cl 0.49938(4) 1.54665(7) 1.23646(5) 0.02656(16) Uani 1 1 d .
O1 O 0.90456(11) 1.0763(2) 0.87282(13) 0.0263(4) Uani 1 1 d .
O2 O 0.66706(11) 0.7718(2) 0.96848(13) 0.0267(4) Uani 1 1 d .
N1 N 0.77917(12) 0.9570(2) 0.93463(15) 0.0194(4) Uani 1 1 d .
N2 N 0.83001(12) 1.1427(2) 1.07780(16) 0.0235(4) Uani 1 1 d .
N3 N 0.73260(13) 1.3300(3) 1.16032(16) 0.0275(4) Uani 1 1 d .
N4 N 0.58529(12) 1.1309(2) 0.94486(16) 0.0225(4) Uani 1 1 d D
H4N H 0.5686(17) 1.073(3) 0.8818(17) 0.027 Uiso 1 1 d D
N5 N 0.57207(13) 1.3161(2) 1.07264(16) 0.0247(4) Uani 1 1 d D
H5N H 0.5467(17) 1.374(3) 1.1194(19) 0.030 Uiso 1 1 d D
C1 C 0.85792(14) 0.9555(3) 0.88207(17) 0.0209(4) Uani 1 1 d .
C2 C 0.73167(14) 0.8032(3) 0.92293(17) 0.0195(4) Uani 1 1 d .
C3 C 0.77464(14) 0.6944(3) 0.84418(17) 0.0202(4) Uani 1 1 d .
C4 C 0.87136(15) 0.7763(3) 0.84538(18) 0.0211(4) Uani 1 1 d .
C5 C 0.71147(17) 0.7130(3) 0.7319(2) 0.0279(5) Uani 1 1 d D
H5A H 0.7388(19) 0.644(3) 0.680(2) 0.042 Uiso 1 1 d D
H5B H 0.710(2) 0.829(2) 0.705(2) 0.042 Uiso 1 1 d D
H5C H 0.6495(14) 0.680(4) 0.741(2) 0.042 Uiso 1 1 d D
C6 C 0.77460(19) 0.5109(3) 0.8802(2) 0.0309(5) Uani 1 1 d D
H6A H 0.7110(14) 0.471(4) 0.874(3) 0.046 Uiso 1 1 d D
H6B H 0.803(2) 0.495(4) 0.9578(16) 0.046 Uiso 1 1 d D
H6C H 0.8110(19) 0.448(3) 0.835(2) 0.046 Uiso 1 1 d D
C7 C 0.90687(18) 0.7751(3) 0.7357(2) 0.0306(5) Uani 1 1 d D
H7A H 0.8676(17) 0.839(4) 0.6784(19) 0.046 Uiso 1 1 d D
H7B H 0.918(2) 0.659(2) 0.716(3) 0.046 Uiso 1 1 d D
H7C H 0.9663(13) 0.833(4) 0.745(2) 0.046 Uiso 1 1 d D
C8 C 0.94551(17) 0.7010(3) 0.9353(2) 0.0301(5) Uani 1 1 d .
H8A H 0.958(2) 0.585(4) 0.916(3) 0.045 Uiso 1 1 d .
H8B H 1.002(2) 0.765(4) 0.940(3) 0.045 Uiso 1 1 d .
H8C H 0.924(2) 0.699(4) 1.010(3) 0.045 Uiso 1 1 d .
C9 C 0.75955(14) 1.0866(3) 1.00550(17) 0.0189(4) Uani 1 1 d .
C10 C 0.81333(16) 1.2614(3) 1.1492(2) 0.0269(5) Uani 1 1 d D
H10 H 0.8671(14) 1.297(3) 1.1994(19) 0.032 Uiso 1 1 d D
C11 C 0.66370(15) 1.2712(3) 1.08661(18) 0.0221(4) Uani 1 1 d .
C12 C 0.52823(16) 1.2308(3) 0.98728(19) 0.0246(5) Uani 1 1 d D
H12 H 0.4636(12) 1.236(3) 0.963(2) 0.030 Uiso 1 1 d D
C13 C 0.67227(14) 1.1522(3) 1.00550(17) 0.0199(4) Uani 1 1 d .

loop_
_atom_site_aniso_label
_atom_site_aniso_U_11
_atom_site_aniso_U_22
_atom_site_aniso_U_33
_atom_site_aniso_U_23
_atom_site_aniso_U_13
_atom_site_aniso_U_12
Cl1 0.0307(3) 0.0222(3) 0.0259(3) -0.0011(2) 0.0019(2) 0.0031(2)
O1 0.0260(8) 0.0260(8) 0.0273(9) 0.0010(7) 0.0054(6) -0.0061(7)
O2 0.0250(8) 0.0293(9) 0.0270(9) -0.0043(7) 0.0078(6) -0.0052(7)
N1 0.0194(8) 0.0176(8) 0.0214(9) -0.0032(7) 0.0035(7) -0.0001(7)
N2 0.0231(9) 0.0214(9) 0.0248(10) -0.0011(8) 0.0003(7) 0.0002(7)
N3 0.0306(10) 0.0242(10) 0.0263(10) -0.0061(8) 0.0009(8) 0.0024(8)
N4 0.0200(9) 0.0237(10) 0.0232(10) 0.0006(8) 0.0015(7) 0.0011(7)
N5 0.0259(10) 0.0245(10) 0.0252(10) 0.0010(8) 0.0089(8) 0.0062(8)
C1 0.0200(10) 0.0238(11) 0.0181(10) 0.0004(9) 0.0012(8) 0.0010(8)
C2 0.0194(10) 0.0196(10) 0.0181(10) 0.0002(8) -0.0014(8) 0.0011(8)
C3 0.0226(10) 0.0194(10) 0.0183(10) -0.0015(8) 0.0021(8) 0.0006(8)
C4 0.0227(10) 0.0216(10) 0.0192(11) 0.0005(8) 0.0040(8) 0.0015(8)
C5 0.0299(12) 0.0305(13) 0.0217(12) -0.0051(10) -0.0004(9) 0.0002(10)
C6 0.0393(14) 0.0184(11) 0.0357(14) 0.0023(10) 0.0080(11) 0.0021(10)
C7 0.0344(13) 0.0338(13) 0.0264(13) -0.0013(10) 0.0134(10) 0.0034(11)
C8 0.0255(12) 0.0333(13) 0.0296(13) 0.0024(11) -0.0010(10) 0.0085(10)
C9 0.0219(10) 0.0156(9) 0.0192(10) -0.0007(8) 0.0036(8) 0.0004(8)
C10 0.0290(12) 0.0249(11) 0.0257(12) -0.0061(9) 0.0005(9) -0.0008(9)
C11 0.0259(11) 0.0182(10) 0.0231(11) 0.0014(8) 0.0064(8) 0.0018(8)
C12 0.0223(11) 0.0242(11) 0.0279(12) 0.0048(9) 0.0055(9) 0.0021(9)
C13 0.0213(10) 0.0192(10) 0.0188(10) 0.0016(8) 0.0024(8) -0.0006(8)

loop_
_atom_type_symbol
_atom_type_description
_atom_type_scat_dispersion_real
_atom_type_scat_dispersion_imag
_atom_type_scat_source
C C 0.0033 0.0016 'International Tables Vol C Tables 4.2.6.8 and 6.1.1.4'
H H 0.0000 0.0000 'International Tables Vol C Tables 4.2.6.8 and 6.1.1.4'
N N 0.0061 0.0033 'International Tables Vol C Tables 4.2.6.8 and 6.1.1.4'
O O 0.0106 0.0060 'International Tables Vol C Tables 4.2.6.8 and 6.1.1.4'
Cl Cl 0.1484 0.1585 'International Tables Vol C Tables 4.2.6.8 and 6.1.1.4'

loop_
_geom_angle_atom_site_label_1
_geom_angle_atom_site_label_2
_geom_angle_atom_site_label_3
_geom_angle
C2 N1 C9 123.57(18)
C2 N1 C1 112.03(17)
C9 N1 C1 123.61(17)
C9 N2 C10 118.13(19)
C11 N3 C10 112.1(2)
C12 N4 C13 107.6(2)
C12 N4 H4N 123.2(17)
C13 N4 H4N 128.7(17)
C12 N5 C11 107.71(19)
C12 N5 H5N 126.4(18)
C11 N5 H5N 124.9(18)
O1 C1 N1 124.1(2)
O1 C1 C4 128.50(19)
N1 C1 C4 107.41(17)
O2 C2 N1 123.3(2)
O2 C2 C3 128.5(2)
N1 C2 C3 108.25(18)
C2 C3 C6 109.99(19)
C2 C3 C5 105.47(18)
C6 C3 C5 108.92(19)
C2 C3 C4 103.21(17)
C6 C3 C4 116.15(19)
C5 C3 C4 112.45(18)
C1 C4 C7 110.40(19)
C1 C4 C8 105.21(18)
C7 C4 C8 109.3(2)
C1 C4 C3 103.49(17)
C7 C4 C3 115.55(19)
C8 C4 C3 112.28(19)
C3 C5 H5A 106.2(18)
C3 C5 H5B 111.7(18)
H5A C5 H5B 107(3)
C3 C5 H5C 108.0(18)
H5A C5 H5C 115(2)
H5B C5 H5C 109(2)
C3 C6 H6A 109.4(18)
C3 C6 H6B 112.5(19)
H6A C6 H6B 106(3)
C3 C6 H6C 107.3(18)
H6A C6 H6C 113(3)
H6B C6 H6C 108(3)
C4 C7 H7A 112.9(17)
C4 C7 H7B 108.4(18)
H7A C7 H7B 115(3)
C4 C7 H7C 108.6(18)
H7A C7 H7C 104(3)
H7B C7 H7C 107(3)
C4 C8 H8A 109.6(18)
C4 C8 H8B 109.4(19)
H8A C8 H8B 108(2)
C4 C8 H8C 111.4(17)
H8A C8 H8C 107(2)
H8B C8 H8C 111(3)
N2 C9 C13 119.5(2)
N2 C9 N1 116.46(18)
C13 C9 N1 123.96(19)
N3 C10 N2 128.1(2)
N3 C10 H10 117.6(16)
N2 C10 H10 114.2(16)
N3 C11 N5 127.9(2)
N3 C11 C13 125.4(2)
N5 C11 C13 106.70(19)
N4 C12 N5 111.4(2)
N4 C12 H12 124.3(16)
N5 C12 H12 124.2(16)
N4 C13 C9 136.8(2)
N4 C13 C11 106.66(19)
C9 C13 C11 116.6(2)

loop_
_geom_bond_atom_site_label_1
_geom_bond_atom_site_label_2
_geom_bond_distance
O1 C1 1.199(3)
O2 C2 1.206(3)
N1 C2 1.407(3)
N1 C9 1.414(3)
N1 C1 1.416(3)
N2 C9 1.329(3)
N2 C10 1.342(3)
N3 C11 1.331(3)
N3 C10 1.334(3)
N4 C12 1.325(3)
N4 C13 1.383(3)
N4 H4N 0.902(17)
N5 C12 1.329(3)
N5 C11 1.377(3)
N5 H5N 0.869(17)
C1 C4 1.522(3)
C2 C3 1.515(3)
C3 C6 1.529(3)
C3 C5 1.543(3)
C3 C4 1.563(3)
C4 C7 1.527(3)
C4 C8 1.544(3)
C5 H5A 0.975(17)
C5 H5B 0.981(17)
C5 H5C 0.973(17)
C6 H6A 0.977(17)
C6 H6B 0.986(18)
C6 H6C 0.973(17)
C7 H7A 0.981(13)
C7 H7B 0.974(13)
C7 H7C 0.978(13)
C8 H8A 0.98(3)
C8 H8B 0.96(3)
C8 H8C 1.02(3)
C9 C13 1.386(3)
C10 H10 0.963(17)
C11 C13 1.399(3)
C12 H12 0.951(17)

loop_
_geom_hbond_atom_site_label_D
_geom_hbond_atom_site_label_H
_geom_hbond_atom_site_label_A
_geom_hbond_distance_DH
_geom_hbond_distance_HA
_geom_hbond_distance_DA
_geom_hbond_angle_DHA
_geom_hbond_site_symmetry_A
N4 H4N Cl1 0.902(17) 2.137(18) 3.024(2) 167(2) 4_585
N5 H5N Cl1 0.869(17) 2.189(17) 3.051(2) 172(2) .

loop_
_geom_torsion_atom_site_label_1
_geom_torsion_atom_site_label_2
_geom_torsion_atom_site_label_3
_geom_torsion_atom_site_label_4
_geom_torsion
C2 N1 C1 O1 173.3(2)
C9 N1 C1 O1 -16.6(3)
C2 N1 C1 C4 -8.4(2)
C9 N1 C1 C4 161.72(18)
C9 N1 C2 O2 3.7(3)
C1 N1 C2 O2 173.8(2)
C9 N1 C2 C3 -177.53(18)
C1 N1 C2 C3 -7.4(2)
O2 C2 C3 C6 -37.4(3)
N1 C2 C3 C6 143.88(19)
O2 C2 C3 C5 79.9(3)
N1 C2 C3 C5 -98.8(2)
O2 C2 C3 C4 -162.0(2)
N1 C2 C3 C4 19.3(2)
O1 C1 C4 C7 -37.7(3)
N1 C1 C4 C7 144.08(19)
O1 C1 C4 C8 80.1(3)
N1 C1 C4 C8 -98.1(2)
O1 C1 C4 C3 -162.0(2)
N1 C1 C4 C3 19.9(2)
C2 C3 C4 C1 -23.3(2)
C6 C3 C4 C1 -143.7(2)
C5 C3 C4 C1 89.9(2)
C2 C3 C4 C7 -144.05(19)
C6 C3 C4 C7 95.5(2)
C5 C3 C4 C7 -30.9(3)
C2 C3 C4 C8 89.7(2)
C6 C3 C4 C8 -30.7(3)
C5 C3 C4 C8 -157.14(19)
C10 N2 C9 C13 0.4(3)
C10 N2 C9 N1 -177.6(2)
C2 N1 C9 N2 125.7(2)
C1 N1 C9 N2 -43.3(3)
C2 N1 C9 C13 -52.2(3)
C1 N1 C9 C13 138.9(2)
C11 N3 C10 N2 -2.3(4)
C9 N2 C10 N3 2.3(4)
C10 N3 C11 N5 -178.6(2)
C10 N3 C11 C13 -0.3(3)
C12 N5 C11 N3 177.8(2)
C12 N5 C11 C13 -0.7(2)
C13 N4 C12 N5 -0.4(3)
C11 N5 C12 N4 0.7(3)
C12 N4 C13 C9 179.1(2)
C12 N4 C13 C11 -0.1(2)
N2 C9 C13 N4 178.4(2)
N1 C9 C13 N4 -3.8(4)
N2 C9 C13 C11 -2.5(3)
N1 C9 C13 C11 175.28(19)
N3 C11 C13 N4 -178.1(2)
N5 C11 C13 N4 0.5(2)
N3 C11 C13 C9 2.6(3)
N5 C11 C13 C9 -178.84(18)
